data_4502715
loop_
_publ_author_name
'Stadler, Adrian-Mihail'
'Brelot, Lydia'

_publ_section_title
;
 Two in One: A Fr\'echet-Type Dendron Manifesting Conformational
 Duality&#x2020;
;
_journal_issue 5
_journal_name_full 'Crystal Growth &amp; Design'
_journal_page_first 2285
_journal_paper_doi 10.1021/cg901622c
_journal_volume 10
_journal_year 2010
_chemical_formula_moiety 'C29 H35 Br O2'
_chemical_formula_sum 'C29 H35 Br O2'
_chemical_formula_weight 495.48
_chemical_name_systematic
;
 ?
;
_space_group_IT_number 14
_symmetry_cell_setting monoclinic
_symmetry_space_group_name_Hall '-P 2ybc'
_symmetry_space_group_name_H-M 'P 1 21/c 1'
_atom_sites_solution_hydrogens geom
_atom_sites_solution_primary direct
_atom_sites_solution_secondary difmap
_audit_creation_method SHELXL-97
_cell_angle_alpha 90.00
_cell_angle_beta 94.604(4)
_cell_angle_gamma 90.00
_cell_formula_units_Z 8
_cell_length_a 18.503(3)
_cell_length_b 19.913(3)
_cell_length_c 14.087(2)
_cell_measurement_reflns_used 1931
_cell_measurement_temperature 100(2)
_cell_measurement_theta_max 22.28
_cell_measurement_theta_min 2.43
_cell_volume 5173.6(14)
_computing_cell_refinement 'Bruker SAINT'
_computing_data_collection 'Bruker APEX2'
_computing_data_reduction 'Bruker SAINT'
_computing_molecular_graphics 'Bruker SHELXTL'
_computing_publication_material 'Bruker SHELXTL'
_computing_structure_refinement 'SHELXL-97 (Sheldrick, 1997)'
_computing_structure_solution 'SHELXS-97 (Sheldrick, 2008)'
_diffrn_ambient_temperature 100(2)
_diffrn_measured_fraction_theta_full 0.981
_diffrn_measured_fraction_theta_max 0.981
_diffrn_measurement_device_type 'Bruker APEX-II CCD'
_diffrn_measurement_method 'phi and omega scans'
_diffrn_radiation_monochromator graphite
_diffrn_radiation_source 'fine-focus sealed tube'
_diffrn_radiation_type MoK\a
_diffrn_radiation_wavelength 0.71073
_diffrn_reflns_av_R_equivalents 0.1347
_diffrn_reflns_av_sigmaI/netI 0.1935
_diffrn_reflns_limit_h_max 10
_diffrn_reflns_limit_h_min -23
_diffrn_reflns_limit_k_max 24
_diffrn_reflns_limit_k_min -22
_diffrn_reflns_limit_l_max 17
_diffrn_reflns_limit_l_min -17
_diffrn_reflns_number 30175
_diffrn_reflns_theta_full 26.62
_diffrn_reflns_theta_max 26.62
_diffrn_reflns_theta_min 1.50
_exptl_absorpt_coefficient_mu 1.611
_exptl_absorpt_correction_T_max 0.9384
_exptl_absorpt_correction_T_min 0.6888
_exptl_absorpt_correction_type multi-scan
_exptl_absorpt_process_details 'Bruker SADABS'
_exptl_crystal_colour colourless
_exptl_crystal_density_diffrn 1.272
_exptl_crystal_density_method 'not measured'
_exptl_crystal_description plate
_exptl_crystal_F_000 2080
_exptl_crystal_size_max 0.25
_exptl_crystal_size_mid 0.10
_exptl_crystal_size_min 0.04
_refine_diff_density_max 0.598
_refine_diff_density_min -0.510
_refine_diff_density_rms 0.093
_refine_ls_extinction_method none
_refine_ls_goodness_of_fit_ref 0.941
_refine_ls_hydrogen_treatment constr
_refine_ls_matrix_type full
_refine_ls_number_parameters 589
_refine_ls_number_reflns 10652
_refine_ls_number_restraints 0
_refine_ls_restrained_S_all 0.941
_refine_ls_R_factor_all 0.1810
_refine_ls_R_factor_gt 0.0568
_refine_ls_shift/su_max 0.000
_refine_ls_shift/su_mean 0.000
_refine_ls_structure_factor_coef Fsqd
_refine_ls_weighting_details 'calc w=1/[\s^2^(Fo^2^)+(0.0440P)^2^+0.0000P] where P=(Fo^2^+2Fc^2^)/3'
_refine_ls_weighting_scheme calc
_refine_ls_wR_factor_gt 0.0999
_refine_ls_wR_factor_ref 0.1346
_reflns_number_gt 4724
_reflns_number_total 10652
_reflns_threshold_expression I>2sigma(I)
_cod_data_source_file cg901622c_si_001.cif
_cod_data_source_block stadler10
_cod_depositor_comments
;
The following automatic conversions were performed:

'_symmetry_cell_setting' value 'Monoclinic' changed to 'monoclinic'
according to /home/saulius/struct/CIF-dictionaries/cif_core.dic
dictionary named 'cif_core.dic' version 2.4.2 from 2011-04-26.

Automatic conversion script
Id: cif_fix_values 1715 2011-07-08 13:25:40Z adriana 
;
_cod_original_cell_volume 5173.8(13)
_cod_original_sg_symbol_H-M 'P 21/c'
_cod_database_code 4502715

loop_
_symmetry_equiv_pos_as_xyz
'x, y, z'
'-x, y+1/2, -z+1/2'
'-x, -y, -z'
'x, -y-1/2, z-1/2'

loop_
_atom_site_label
_atom_site_type_symbol
_atom_site_fract_x
_atom_site_fract_y
_atom_site_fract_z
_atom_site_U_iso_or_equiv
_atom_site_adp_type
_atom_site_occupancy
_atom_site_symmetry_multiplicity
_atom_site_calc_flag
_atom_site_refinement_flags
C1 C 0.4316(2) 0.2488(2) 0.0500(3) 0.0181(11) Uani 1 1 d .
C2 C 0.3806(2) 0.1985(2) 0.0597(3) 0.0173(11) Uani 1 1 d .
H2 H 0.3446 0.1890 0.0095 0.021 Uiso 1 1 calc R
C3 C 0.3832(3) 0.1622(2) 0.1448(3) 0.0181(11) Uani 1 1 d .
C4 C 0.4355(3) 0.1758(2) 0.2179(3) 0.0186(11) Uani 1 1 d .
H4 H 0.4363 0.1513 0.2759 0.022 Uiso 1 1 calc R
C5 C 0.4866(3) 0.2250(2) 0.2066(3) 0.0220(12) Uani 1 1 d .
C6 C 0.4845(3) 0.2628(2) 0.1223(3) 0.0199(12) Uani 1 1 d .
H6 H 0.5188 0.2976 0.1151 0.024 Uiso 1 1 calc R
C7 C 0.2805(3) 0.0983(2) 0.0877(3) 0.0240(12) Uani 1 1 d .
H7A H 0.3041 0.0768 0.0349 0.029 Uiso 1 1 calc R
H7B H 0.2573 0.1404 0.0634 0.029 Uiso 1 1 calc R
C8 C 0.2236(3) 0.0520(2) 0.1211(3) 0.0231(12) Uani 1 1 d .
C9 C 0.1592(3) 0.0452(3) 0.0671(4) 0.0355(15) Uani 1 1 d .
H9 H 0.1521 0.0693 0.0088 0.043 Uiso 1 1 calc R
C10 C 0.1040(3) 0.0041(3) 0.0950(4) 0.0384(15) Uani 1 1 d .
H10 H 0.0598 0.0010 0.0558 0.046 Uiso 1 1 calc R
C11 C 0.1124(3) -0.0325(2) 0.1794(3) 0.0263(13) Uani 1 1 d .
C12 C 0.1777(3) -0.0253(3) 0.2323(4) 0.0297(14) Uani 1 1 d .
H12 H 0.1852 -0.0497 0.2902 0.036 Uiso 1 1 calc R
C13 C 0.2331(3) 0.0156(3) 0.2056(4) 0.0292(13) Uani 1 1 d .
H13 H 0.2772 0.0188 0.2446 0.035 Uiso 1 1 calc R
C14 C 0.0528(3) -0.0787(3) 0.2115(4) 0.0331(14) Uani 1 1 d .
C15 C -0.0189(3) -0.0708(3) 0.1498(4) 0.0566(19) Uani 1 1 d .
H15A H -0.0364 -0.0246 0.1544 0.085 Uiso 1 1 calc R
H15B H -0.0550 -0.1018 0.1722 0.085 Uiso 1 1 calc R
H15C H -0.0111 -0.0810 0.0833 0.085 Uiso 1 1 calc R
C16 C 0.0789(3) -0.1514(3) 0.2048(4) 0.0501(18) Uani 1 1 d .
H16A H 0.0861 -0.1621 0.1383 0.075 Uiso 1 1 calc R
H16B H 0.0425 -0.1817 0.2280 0.075 Uiso 1 1 calc R
H16C H 0.1248 -0.1568 0.2437 0.075 Uiso 1 1 calc R
C17 C 0.0385(3) -0.0634(3) 0.3157(4) 0.0455(16) Uani 1 1 d .
H17A H 0.0831 -0.0708 0.3568 0.068 Uiso 1 1 calc R
H17B H 0.0003 -0.0931 0.3354 0.068 Uiso 1 1 calc R
H17C H 0.0232 -0.0165 0.3210 0.068 Uiso 1 1 calc R
C18 C 0.5926(3) 0.2831(2) 0.2684(3) 0.0246(13) Uani 1 1 d .
H18A H 0.5709 0.3281 0.2566 0.030 Uiso 1 1 calc R
H18B H 0.6182 0.2704 0.2120 0.030 Uiso 1 1 calc R
C19 C 0.6456(3) 0.2855(2) 0.3550(3) 0.0211(12) Uani 1 1 d .
C20 C 0.6516(3) 0.2363(3) 0.4246(4) 0.0286(13) Uani 1 1 d .
H20 H 0.6185 0.1996 0.4218 0.034 Uiso 1 1 calc R
C21 C 0.7052(3) 0.2403(3) 0.4976(4) 0.0303(14) Uani 1 1 d .
H21 H 0.7074 0.2065 0.5454 0.036 Uiso 1 1 calc R
C22 C 0.7560(3) 0.2914(2) 0.5047(3) 0.0213(12) Uani 1 1 d .
C23 C 0.7481(3) 0.3413(3) 0.4371(4) 0.0281(13) Uani 1 1 d .
H23 H 0.7803 0.3786 0.4416 0.034 Uiso 1 1 calc R
C24 C 0.6942(3) 0.3387(2) 0.3626(3) 0.0264(13) Uani 1 1 d .
H24 H 0.6907 0.3736 0.3164 0.032 Uiso 1 1 calc R
C25 C 0.8189(3) 0.2906(3) 0.5827(3) 0.0277(13) Uani 1 1 d .
C26 C 0.7886(3) 0.2833(3) 0.6811(3) 0.0358(15) Uani 1 1 d .
H26A H 0.7556 0.3206 0.6911 0.054 Uiso 1 1 calc R
H26B H 0.8288 0.2839 0.7309 0.054 Uiso 1 1 calc R
H26C H 0.7623 0.2407 0.6837 0.054 Uiso 1 1 calc R
C27 C 0.8654(3) 0.3542(3) 0.5822(4) 0.0371(15) Uani 1 1 d .
H27A H 0.8872 0.3577 0.5213 0.056 Uiso 1 1 calc R
H27B H 0.9038 0.3520 0.6343 0.056 Uiso 1 1 calc R
H27C H 0.8349 0.3937 0.5909 0.056 Uiso 1 1 calc R
C28 C 0.8668(3) 0.2296(3) 0.5643(4) 0.0372(15) Uani 1 1 d .
H28A H 0.8383 0.1883 0.5682 0.056 Uiso 1 1 calc R
H28B H 0.9082 0.2283 0.6122 0.056 Uiso 1 1 calc R
H28C H 0.8843 0.2333 0.5007 0.056 Uiso 1 1 calc R
C29 C 0.4284(3) 0.2888(2) -0.0395(3) 0.0290(13) Uani 1 1 d .
H29A H 0.4139 0.2594 -0.0944 0.035 Uiso 1 1 calc R
H29B H 0.4770 0.3073 -0.0486 0.035 Uiso 1 1 calc R
C30 C 0.5173(3) 0.4628(2) 0.2351(3) 0.0210(12) Uani 1 1 d .
C31 C 0.4549(3) 0.4229(2) 0.2331(3) 0.0219(12) Uani 1 1 d .
H31 H 0.4251 0.4166 0.1757 0.026 Uiso 1 1 calc R
C32 C 0.4380(3) 0.3930(2) 0.3169(3) 0.0216(12) Uani 1 1 d .
C33 C 0.4819(3) 0.4020(2) 0.4008(3) 0.0229(12) Uani 1 1 d .
H33 H 0.4699 0.3807 0.4578 0.028 Uiso 1 1 calc R
C34 C 0.5424(3) 0.4416(2) 0.4010(3) 0.0237(12) Uani 1 1 d .
C35 C 0.5608(3) 0.4734(2) 0.3179(3) 0.0221(12) Uani 1 1 d .
H35 H 0.6023 0.5016 0.3184 0.026 Uiso 1 1 calc R
C36 C 0.3266(2) 0.3494(2) 0.2442(3) 0.0237(12) Uani 1 1 d .
H36A H 0.3483 0.3271 0.1906 0.028 Uiso 1 1 calc R
H36B H 0.3109 0.3951 0.2238 0.028 Uiso 1 1 calc R
C37 C 0.2634(3) 0.3099(2) 0.2732(3) 0.0240(12) Uani 1 1 d .
C38 C 0.2387(3) 0.2542(3) 0.2214(4) 0.0438(16) Uani 1 1 d .
H38 H 0.2610 0.2423 0.1653 0.053 Uiso 1 1 calc R
C39 C 0.1827(3) 0.2158(3) 0.2497(5) 0.0471(18) Uani 1 1 d .
H39 H 0.1672 0.1779 0.2126 0.057 Uiso 1 1 calc R
C40 C 0.1479(3) 0.2307(3) 0.3305(4) 0.0328(14) Uani 1 1 d .
C41 C 0.1706(3) 0.2881(3) 0.3799(4) 0.0309(14) Uani 1 1 d .
H41 H 0.1474 0.3008 0.4350 0.037 Uiso 1 1 calc R
C42 C 0.2264(3) 0.3273(3) 0.3505(3) 0.0292(13) Uani 1 1 d .
H42 H 0.2395 0.3672 0.3847 0.035 Uiso 1 1 calc R
C43 C 0.0898(3) 0.1836(3) 0.3637(4) 0.0406(16) Uani 1 1 d .
C44 C 0.0322(3) 0.1691(3) 0.2816(4) 0.0543(18) Uani 1 1 d .
H44A H 0.0131 0.2116 0.2549 0.081 Uiso 1 1 calc R
H44B H -0.0074 0.1430 0.3055 0.081 Uiso 1 1 calc R
H44C H 0.0541 0.1435 0.2319 0.081 Uiso 1 1 calc R
C45 C 0.0527(3) 0.2112(3) 0.4466(5) 0.059(2) Uani 1 1 d .
H45A H 0.0878 0.2149 0.5023 0.089 Uiso 1 1 calc R
H45B H 0.0133 0.1810 0.4613 0.089 Uiso 1 1 calc R
H45C H 0.0328 0.2557 0.4302 0.089 Uiso 1 1 calc R
C46 C 0.1267(3) 0.1166(3) 0.3921(5) 0.059(2) Uani 1 1 d .
H46A H 0.1510 0.0988 0.3382 0.089 Uiso 1 1 calc R
H46B H 0.0901 0.0845 0.4101 0.089 Uiso 1 1 calc R
H46C H 0.1625 0.1239 0.4463 0.089 Uiso 1 1 calc R
C47 C 0.5785(3) 0.4153(2) 0.5638(3) 0.0251(13) Uani 1 1 d .
H47A H 0.5826 0.3670 0.5486 0.030 Uiso 1 1 calc R
H47B H 0.5298 0.4234 0.5859 0.030 Uiso 1 1 calc R
C48 C 0.6360(3) 0.4345(2) 0.6406(3) 0.0220(12) Uani 1 1 d .
C49 C 0.6256(3) 0.4185(2) 0.7341(4) 0.0260(13) Uani 1 1 d .
H49 H 0.5819 0.3970 0.7483 0.031 Uiso 1 1 calc R
C50 C 0.6777(3) 0.4332(2) 0.8075(3) 0.0271(13) Uani 1 1 d .
H50 H 0.6689 0.4215 0.8709 0.032 Uiso 1 1 calc R
C51 C 0.7423(3) 0.4647(2) 0.7906(3) 0.0222(12) Uani 1 1 d .
C52 C 0.7515(3) 0.4810(2) 0.6964(4) 0.0267(13) Uani 1 1 d .
H52 H 0.7947 0.5033 0.6822 0.032 Uiso 1 1 calc R
C53 C 0.7003(3) 0.4659(2) 0.6224(4) 0.0242(12) Uani 1 1 d .
H53 H 0.7092 0.4771 0.5589 0.029 Uiso 1 1 calc R
C54 C 0.8024(3) 0.4777(3) 0.8687(3) 0.0250(13) Uani 1 1 d .
C55 C 0.7760(3) 0.4726(3) 0.9681(4) 0.0515(18) Uani 1 1 d .
H55A H 0.7344 0.5025 0.9727 0.077 Uiso 1 1 calc R
H55B H 0.8151 0.4857 1.0154 0.077 Uiso 1 1 calc R
H55C H 0.7614 0.4262 0.9799 0.077 Uiso 1 1 calc R
C56 C 0.8639(3) 0.4286(4) 0.8590(4) 0.075(2) Uani 1 1 d .
H56A H 0.8473 0.3830 0.8715 0.112 Uiso 1 1 calc R
H56B H 0.9046 0.4401 0.9050 0.112 Uiso 1 1 calc R
H56C H 0.8796 0.4311 0.7943 0.112 Uiso 1 1 calc R
C57 C 0.8329(4) 0.5496(3) 0.8615(4) 0.067(2) Uani 1 1 d .
H57A H 0.8509 0.5561 0.7986 0.100 Uiso 1 1 calc R
H57B H 0.8727 0.5561 0.9109 0.100 Uiso 1 1 calc R
H57C H 0.7944 0.5823 0.8705 0.100 Uiso 1 1 calc R
C58 C 0.5369(3) 0.4942(3) 0.1442(3) 0.0322(14) Uani 1 1 d .
H58A H 0.5648 0.5359 0.1586 0.039 Uiso 1 1 calc R
H58B H 0.4921 0.5064 0.1047 0.039 Uiso 1 1 calc R
O1 O 0.33369(17) 0.11351(15) 0.1632(2) 0.0218(8) Uani 1 1 d .
O2 O 0.53670(17) 0.23528(15) 0.2822(2) 0.0224(8) Uani 1 1 d .
O3 O 0.37846(17) 0.35311(16) 0.3259(2) 0.0266(9) Uani 1 1 d .
O4 O 0.58815(18) 0.45494(16) 0.4807(2) 0.0267(9) Uani 1 1 d .
Br1 Br 0.35818(3) 0.36314(3) -0.03454(4) 0.03823(18) Uani 1 1 d .
Br2 Br 0.59535(3) 0.43174(3) 0.07246(4) 0.03772(18) Uani 1 1 d .

loop_
_atom_site_aniso_label
_atom_site_aniso_U_11
_atom_site_aniso_U_22
_atom_site_aniso_U_33
_atom_site_aniso_U_23
_atom_site_aniso_U_13
_atom_site_aniso_U_12
C1 0.021(3) 0.019(3) 0.014(3) 0.000(2) 0.005(2) 0.001(2)
C2 0.017(3) 0.019(3) 0.016(3) -0.003(2) 0.002(2) 0.003(2)
C3 0.025(3) 0.012(3) 0.018(3) -0.003(2) 0.006(2) 0.001(2)
C4 0.025(3) 0.015(3) 0.015(3) 0.001(2) 0.000(2) 0.001(2)
C5 0.030(3) 0.024(3) 0.013(3) -0.004(2) 0.005(2) 0.000(3)
C6 0.023(3) 0.018(3) 0.019(3) -0.001(2) 0.007(2) 0.001(2)
C7 0.030(3) 0.025(3) 0.016(3) 0.000(2) -0.002(2) 0.002(3)
C8 0.027(3) 0.027(3) 0.016(3) 0.003(2) 0.002(2) 0.001(3)
C9 0.042(4) 0.033(4) 0.030(3) 0.007(3) -0.009(3) -0.009(3)
C10 0.035(4) 0.046(4) 0.032(3) 0.009(3) -0.013(3) -0.012(3)
C11 0.031(3) 0.026(3) 0.021(3) 0.001(2) -0.003(3) -0.006(3)
C12 0.030(3) 0.036(4) 0.022(3) 0.013(3) 0.001(3) -0.004(3)
C13 0.024(3) 0.039(4) 0.025(3) 0.001(3) 0.003(2) -0.001(3)
C14 0.031(3) 0.041(4) 0.026(3) 0.005(3) -0.002(3) -0.011(3)
C15 0.041(4) 0.080(5) 0.048(4) 0.022(4) -0.004(3) -0.024(4)
C16 0.068(5) 0.039(4) 0.043(4) 0.004(3) 0.008(3) -0.023(4)
C17 0.038(4) 0.057(4) 0.042(4) 0.003(3) 0.007(3) -0.007(3)
C18 0.024(3) 0.033(3) 0.017(3) 0.006(2) -0.001(2) -0.004(3)
C19 0.021(3) 0.022(3) 0.021(3) -0.005(2) 0.003(2) 0.005(2)
C20 0.025(3) 0.028(3) 0.032(3) 0.005(3) -0.002(3) -0.006(3)
C21 0.033(3) 0.029(3) 0.028(3) 0.008(3) -0.003(3) 0.001(3)
C22 0.020(3) 0.025(3) 0.018(3) 0.000(2) 0.001(2) 0.000(3)
C23 0.024(3) 0.034(3) 0.026(3) -0.007(3) -0.003(3) -0.007(3)
C24 0.028(3) 0.024(3) 0.027(3) 0.002(2) 0.001(3) 0.003(3)
C25 0.031(3) 0.035(3) 0.017(3) 0.000(2) -0.002(2) 0.007(3)
C26 0.039(4) 0.045(4) 0.022(3) 0.002(3) -0.005(3) 0.004(3)
C27 0.031(3) 0.050(4) 0.029(3) -0.001(3) -0.006(3) 0.002(3)
C28 0.033(3) 0.045(4) 0.032(3) -0.003(3) -0.007(3) 0.010(3)
C29 0.033(3) 0.033(3) 0.022(3) 0.000(3) 0.006(3) 0.000(3)
C30 0.028(3) 0.013(3) 0.022(3) -0.002(2) 0.001(2) -0.001(2)
C31 0.024(3) 0.024(3) 0.018(3) -0.001(2) -0.001(2) 0.008(3)
C32 0.022(3) 0.019(3) 0.023(3) 0.004(2) 0.003(2) -0.004(2)
C33 0.032(3) 0.022(3) 0.014(3) 0.003(2) 0.000(2) 0.003(3)
C34 0.031(3) 0.024(3) 0.016(3) -0.005(2) 0.001(2) -0.002(3)
C35 0.024(3) 0.020(3) 0.022(3) -0.001(2) 0.001(2) -0.005(2)
C36 0.019(3) 0.035(3) 0.016(3) 0.002(2) 0.000(2) 0.000(3)
C37 0.023(3) 0.025(3) 0.023(3) -0.002(2) -0.004(2) 0.003(3)
C38 0.039(4) 0.041(4) 0.054(4) -0.018(3) 0.019(3) -0.003(3)
C39 0.040(4) 0.027(4) 0.078(5) -0.025(3) 0.024(4) -0.012(3)
C40 0.020(3) 0.032(4) 0.047(4) 0.002(3) 0.003(3) 0.002(3)
C41 0.028(3) 0.042(4) 0.022(3) 0.003(3) 0.000(3) -0.005(3)
C42 0.038(4) 0.030(3) 0.020(3) -0.005(3) 0.001(3) -0.004(3)
C43 0.029(4) 0.028(4) 0.065(4) 0.005(3) 0.009(3) 0.001(3)
C44 0.040(4) 0.049(4) 0.072(5) 0.012(4) -0.002(4) -0.008(3)
C45 0.050(4) 0.054(5) 0.076(5) 0.008(4) 0.024(4) -0.013(4)
C46 0.050(4) 0.039(4) 0.089(6) 0.024(4) 0.009(4) -0.001(3)
C47 0.027(3) 0.029(3) 0.021(3) 0.003(2) 0.006(2) 0.001(3)
C48 0.031(3) 0.014(3) 0.022(3) 0.003(2) 0.008(2) 0.005(3)
C49 0.021(3) 0.026(3) 0.031(3) -0.001(3) 0.004(2) -0.001(3)
C50 0.033(3) 0.032(3) 0.017(3) 0.011(3) 0.005(2) 0.004(3)
C51 0.024(3) 0.023(3) 0.020(3) 0.001(2) 0.002(2) 0.005(2)
C52 0.027(3) 0.028(3) 0.026(3) 0.003(2) 0.008(3) -0.004(3)
C53 0.026(3) 0.027(3) 0.020(3) 0.006(2) 0.001(2) -0.007(3)
C54 0.022(3) 0.033(3) 0.019(3) -0.005(2) -0.001(2) -0.003(3)
C55 0.053(4) 0.071(5) 0.031(4) -0.017(3) 0.000(3) -0.015(4)
C56 0.063(5) 0.104(6) 0.052(4) -0.031(4) -0.030(4) 0.052(5)
C57 0.064(5) 0.085(6) 0.047(4) 0.027(4) -0.023(4) -0.040(4)
C58 0.042(4) 0.031(3) 0.024(3) -0.001(3) 0.006(3) 0.002(3)
O1 0.025(2) 0.024(2) 0.0157(18) 0.0016(15) -0.0029(16) -0.0062(17)
O2 0.025(2) 0.021(2) 0.0210(19) -0.0001(16) -0.0004(16) -0.0062(17)
O3 0.029(2) 0.030(2) 0.0200(19) 0.0049(16) 0.0010(16) -0.0045(18)
O4 0.031(2) 0.031(2) 0.0183(19) 0.0006(16) 0.0014(17) -0.0057(17)
Br1 0.0491(4) 0.0381(4) 0.0286(3) 0.0132(3) 0.0101(3) 0.0129(3)
Br2 0.0478(4) 0.0399(4) 0.0276(3) 0.0022(3) 0.0171(3) -0.0015(3)

loop_
_atom_type_symbol
_atom_type_description
_atom_type_scat_dispersion_real
_atom_type_scat_dispersion_imag
_atom_type_scat_source
C C 0.0033 0.0016 'International Tables Vol C Tables 4.2.6.8 and 6.1.1.4'
H H 0.0000 0.0000 'International Tables Vol C Tables 4.2.6.8 and 6.1.1.4'
O O 0.0106 0.0060 'International Tables Vol C Tables 4.2.6.8 and 6.1.1.4'
Br Br -0.2901 2.4595 'International Tables Vol C Tables 4.2.6.8 and 6.1.1.4'

loop_
_geom_angle_atom_site_label_1
_geom_angle_atom_site_label_2
_geom_angle_atom_site_label_3
_geom_angle
C6 C1 C2 121.2(4)
C6 C1 C29 119.5(4)
C2 C1 C29 119.2(4)
C1 C2 C3 118.7(4)
C1 C2 H2 120.7
C3 C2 H2 120.7
O1 C3 C4 115.8(4)
O1 C3 C2 123.4(4)
C4 C3 C2 120.8(4)
C5 C4 C3 119.8(4)
C5 C4 H4 120.1
C3 C4 H4 120.1
O2 C5 C4 116.3(4)
O2 C5 C6 123.2(4)
C4 C5 C6 120.4(5)
C1 C6 C5 119.0(4)
C1 C6 H6 120.5
C5 C6 H6 120.5
O1 C7 C8 110.9(4)
O1 C7 H7A 109.5
C8 C7 H7A 109.5
O1 C7 H7B 109.5
C8 C7 H7B 109.5
H7A C7 H7B 108.0
C9 C8 C13 118.0(5)
C9 C8 C7 119.1(4)
C13 C8 C7 122.9(5)
C8 C9 C10 121.8(5)
C8 C9 H9 119.1
C10 C9 H9 119.1
C9 C10 C11 121.0(5)
C9 C10 H10 119.5
C11 C10 H10 119.5
C12 C11 C10 116.2(5)
C12 C11 C14 121.6(4)
C10 C11 C14 122.2(5)
C11 C12 C13 123.5(5)
C11 C12 H12 118.3
C13 C12 H12 118.3
C12 C13 C8 119.5(5)
C12 C13 H13 120.2
C8 C13 H13 120.2
C11 C14 C16 108.1(4)
C11 C14 C15 112.4(4)
C16 C14 C15 108.9(5)
C11 C14 C17 110.2(4)
C16 C14 C17 108.9(5)
C15 C14 C17 108.3(4)
C14 C15 H15A 109.5
C14 C15 H15B 109.5
H15A C15 H15B 109.5
C14 C15 H15C 109.5
H15A C15 H15C 109.5
H15B C15 H15C 109.5
C14 C16 H16A 109.5
C14 C16 H16B 109.5
H16A C16 H16B 109.5
C14 C16 H16C 109.5
H16A C16 H16C 109.5
H16B C16 H16C 109.5
C14 C17 H17A 109.5
C14 C17 H17B 109.5
H17A C17 H17B 109.5
C14 C17 H17C 109.5
H17A C17 H17C 109.5
H17B C17 H17C 109.5
O2 C18 C19 110.0(4)
O2 C18 H18A 109.7
C19 C18 H18A 109.7
O2 C18 H18B 109.7
C19 C18 H18B 109.7
H18A C18 H18B 108.2
C20 C19 C24 118.1(5)
C20 C19 C18 124.2(5)
C24 C19 C18 117.6(4)
C21 C20 C19 120.1(5)
C21 C20 H20 120.0
C19 C20 H20 120.0
C20 C21 C22 122.9(5)
C20 C21 H21 118.6
C22 C21 H21 118.6
C23 C22 C21 116.6(5)
C23 C22 C25 122.3(5)
C21 C22 C25 121.1(5)
C22 C23 C24 121.7(5)
C22 C23 H23 119.2
C24 C23 H23 119.2
C19 C24 C23 120.6(5)
C19 C24 H24 119.7
C23 C24 H24 119.7
C27 C25 C22 112.5(4)
C27 C25 C28 108.7(4)
C22 C25 C28 107.5(4)
C27 C25 C26 109.1(4)
C22 C25 C26 109.6(4)
C28 C25 C26 109.4(4)
C25 C26 H26A 109.5
C25 C26 H26B 109.5
H26A C26 H26B 109.5
C25 C26 H26C 109.5
H26A C26 H26C 109.5
H26B C26 H26C 109.5
C25 C27 H27A 109.5
C25 C27 H27B 109.5
H27A C27 H27B 109.5
C25 C27 H27C 109.5
H27A C27 H27C 109.5
H27B C27 H27C 109.5
C25 C28 H28A 109.5
C25 C28 H28B 109.5
H28A C28 H28B 109.5
C25 C28 H28C 109.5
H28A C28 H28C 109.5
H28B C28 H28C 109.5
C1 C29 Br1 110.7(3)
C1 C29 H29A 109.5
Br1 C29 H29A 109.5
C1 C29 H29B 109.5
Br1 C29 H29B 109.5
H29A C29 H29B 108.1
C35 C30 C31 121.9(4)
C35 C30 C58 119.6(5)
C31 C30 C58 118.5(4)
C32 C31 C30 118.1(4)
C32 C31 H31 120.9
C30 C31 H31 120.9
O3 C32 C31 124.5(4)
O3 C32 C33 114.5(4)
C31 C32 C33 120.9(5)
C34 C33 C32 119.9(5)
C34 C33 H33 120.1
C32 C33 H33 120.1
C33 C34 O4 124.2(4)
C33 C34 C35 120.9(4)
O4 C34 C35 114.8(4)
C30 C35 C34 118.3(5)
C30 C35 H35 120.9
C34 C35 H35 120.9
O3 C36 C37 107.2(4)
O3 C36 H36A 110.3
C37 C36 H36A 110.3
O3 C36 H36B 110.3
C37 C36 H36B 110.3
H36A C36 H36B 108.5
C42 C37 C38 116.9(5)
C42 C37 C36 122.3(5)
C38 C37 C36 120.7(5)
C39 C38 C37 121.2(5)
C39 C38 H38 119.4
C37 C38 H38 119.4
C38 C39 C40 122.1(5)
C38 C39 H39 119.0
C40 C39 H39 119.0
C39 C40 C41 116.6(5)
C39 C40 C43 120.3(5)
C41 C40 C43 123.0(5)
C42 C41 C40 121.2(5)
C42 C41 H41 119.4
C40 C41 H41 119.4
C37 C42 C41 121.7(5)
C37 C42 H42 119.1
C41 C42 H42 119.1
C45 C43 C40 112.9(5)
C45 C43 C44 108.7(5)
C40 C43 C44 110.4(5)
C45 C43 C46 109.6(5)
C40 C43 C46 107.7(5)
C44 C43 C46 107.4(5)
C43 C44 H44A 109.5
C43 C44 H44B 109.5
H44A C44 H44B 109.5
C43 C44 H44C 109.5
H44A C44 H44C 109.5
H44B C44 H44C 109.5
C43 C45 H45A 109.5
C43 C45 H45B 109.5
H45A C45 H45B 109.5
C43 C45 H45C 109.5
H45A C45 H45C 109.5
H45B C45 H45C 109.5
C43 C46 H46A 109.5
C43 C46 H46B 109.5
H46A C46 H46B 109.5
C43 C46 H46C 109.5
H46A C46 H46C 109.5
H46B C46 H46C 109.5
O4 C47 C48 108.7(4)
O4 C47 H47A 110.0
C48 C47 H47A 110.0
O4 C47 H47B 110.0
C48 C47 H47B 110.0
H47A C47 H47B 108.3
C49 C48 C53 117.9(5)
C49 C48 C47 118.8(4)
C53 C48 C47 123.3(4)
C48 C49 C50 121.2(5)
C48 C49 H49 119.4
C50 C49 H49 119.4
C49 C50 C51 121.6(5)
C49 C50 H50 119.2
C51 C50 H50 119.2
C50 C51 C52 116.3(5)
C50 C51 C54 122.8(4)
C52 C51 C54 120.8(4)
C53 C52 C51 122.6(5)
C53 C52 H52 118.7
C51 C52 H52 118.7
C52 C53 C48 120.3(5)
C52 C53 H53 119.8
C48 C53 H53 119.8
C56 C54 C55 109.8(5)
C56 C54 C51 109.5(4)
C55 C54 C51 112.5(4)
C56 C54 C57 108.1(5)
C55 C54 C57 105.6(4)
C51 C54 C57 111.1(4)
C54 C55 H55A 109.5
C54 C55 H55B 109.5
H55A C55 H55B 109.5
C54 C55 H55C 109.5
H55A C55 H55C 109.5
H55B C55 H55C 109.5
C54 C56 H56A 109.5
C54 C56 H56B 109.5
H56A C56 H56B 109.5
C54 C56 H56C 109.5
H56A C56 H56C 109.5
H56B C56 H56C 109.5
C54 C57 H57A 109.5
C54 C57 H57B 109.5
H57A C57 H57B 109.5
C54 C57 H57C 109.5
H57A C57 H57C 109.5
H57B C57 H57C 109.5
C30 C58 Br2 110.8(3)
C30 C58 H58A 109.5
Br2 C58 H58A 109.5
C30 C58 H58B 109.5
Br2 C58 H58B 109.5
H58A C58 H58B 108.1
C3 O1 C7 116.2(4)
C5 O2 C18 116.4(4)
C32 O3 C36 116.4(4)
C34 O4 C47 116.8(4)

loop_
_geom_bond_atom_site_label_1
_geom_bond_atom_site_label_2
_geom_bond_distance
C1 C6 1.384(6)
C1 C2 1.391(6)
C1 C29 1.489(6)
C2 C3 1.397(6)
C2 H2 0.9500
C3 O1 1.372(5)
C3 C4 1.384(6)
C4 C5 1.380(6)
C4 H4 0.9500
C5 O2 1.371(5)
C5 C6 1.404(6)
C6 H6 0.9500
C7 O1 1.423(5)
C7 C8 1.504(6)
C7 H7A 0.9900
C7 H7B 0.9900
C8 C9 1.367(7)
C8 C13 1.392(6)
C9 C10 1.391(7)
C9 H9 0.9500
C10 C11 1.393(7)
C10 H10 0.9500
C11 C12 1.375(7)
C11 C14 1.532(7)
C12 C13 1.385(6)
C12 H12 0.9500
C13 H13 0.9500
C14 C16 1.532(7)
C14 C15 1.535(7)
C14 C17 1.542(7)
C15 H15A 0.9800
C15 H15B 0.9800
C15 H15C 0.9800
C16 H16A 0.9800
C16 H16B 0.9800
C16 H16C 0.9800
C17 H17A 0.9800
C17 H17B 0.9800
C17 H17C 0.9800
C18 O2 1.431(5)
C18 C19 1.504(6)
C18 H18A 0.9900
C18 H18B 0.9900
C19 C20 1.385(6)
C19 C24 1.389(6)
C20 C21 1.373(6)
C20 H20 0.9500
C21 C22 1.384(6)
C21 H21 0.9500
C22 C23 1.377(6)
C22 C25 1.535(7)
C23 C24 1.390(7)
C23 H23 0.9500
C24 H24 0.9500
C25 C27 1.532(7)
C25 C28 1.538(7)
C25 C26 1.542(7)
C26 H26A 0.9800
C26 H26B 0.9800
C26 H26C 0.9800
C27 H27A 0.9800
C27 H27B 0.9800
C27 H27C 0.9800
C28 H28A 0.9800
C28 H28B 0.9800
C28 H28C 0.9800
C29 Br1 1.974(5)
C29 H29A 0.9900
C29 H29B 0.9900
C30 C35 1.380(6)
C30 C31 1.400(6)
C30 C58 1.495(6)
C31 C32 1.381(6)
C31 H31 0.9500
C32 O3 1.372(5)
C32 C33 1.391(6)
C33 C34 1.369(6)
C33 H33 0.9500
C34 O4 1.376(5)
C34 C35 1.398(6)
C35 H35 0.9500
C36 O3 1.439(5)
C36 C37 1.493(6)
C36 H36A 0.9900
C36 H36B 0.9900
C37 C42 1.377(6)
C37 C38 1.385(7)
C38 C39 1.373(7)
C38 H38 0.9500
C39 C40 1.384(7)
C39 H39 0.9500
C40 C41 1.384(7)
C40 C43 1.528(7)
C41 C42 1.383(7)
C41 H41 0.9500
C42 H42 0.9500
C43 C45 1.506(8)
C43 C44 1.536(8)
C43 C46 1.537(7)
C44 H44A 0.9800
C44 H44B 0.9800
C44 H44C 0.9800
C45 H45A 0.9800
C45 H45B 0.9800
C45 H45C 0.9800
C46 H46A 0.9800
C46 H46B 0.9800
C46 H46C 0.9800
C47 O4 1.435(5)
C47 C48 1.505(6)
C47 H47A 0.9900
C47 H47B 0.9900
C48 C49 1.383(6)
C48 C53 1.385(6)
C49 C50 1.387(7)
C49 H49 0.9500
C50 C51 1.388(7)
C50 H50 0.9500
C51 C52 1.390(6)
C51 C54 1.523(7)
C52 C53 1.384(7)
C52 H52 0.9500
C53 H53 0.9500
C54 C56 1.514(7)
C54 C55 1.522(7)
C54 C57 1.545(7)
C55 H55A 0.9800
C55 H55B 0.9800
C55 H55C 0.9800
C56 H56A 0.9800
C56 H56B 0.9800
C56 H56C 0.9800
C57 H57A 0.9800
C57 H57B 0.9800
C57 H57C 0.9800
C58 Br2 1.978(5)
C58 H58A 0.9900
C58 H58B 0.9900

loop_
_geom_torsion_atom_site_label_1
_geom_torsion_atom_site_label_2
_geom_torsion_atom_site_label_3
_geom_torsion_atom_site_label_4
_geom_torsion
C6 C1 C2 C3 0.4(7)
C29 C1 C2 C3 -178.7(4)
C1 C2 C3 O1 177.2(4)
C1 C2 C3 C4 -0.1(7)
O1 C3 C4 C5 -178.6(4)
C2 C3 C4 C5 -1.1(7)
C3 C4 C5 O2 -179.8(4)
C3 C4 C5 C6 2.0(7)
C2 C1 C6 C5 0.5(7)
C29 C1 C6 C5 179.6(4)
O2 C5 C6 C1 -179.8(4)
C4 C5 C6 C1 -1.7(7)
O1 C7 C8 C9 163.6(4)
O1 C7 C8 C13 -15.9(7)
C13 C8 C9 C10 0.8(8)
C7 C8 C9 C10 -178.8(5)
C8 C9 C10 C11 -0.6(9)
C9 C10 C11 C12 0.1(8)
C9 C10 C11 C14 -179.4(5)
C10 C11 C12 C13 0.1(8)
C14 C11 C12 C13 179.6(5)
C11 C12 C13 C8 0.1(8)
C9 C8 C13 C12 -0.5(7)
C7 C8 C13 C12 179.0(5)
C12 C11 C14 C16 -68.3(6)
C10 C11 C14 C16 111.2(6)
C12 C11 C14 C15 171.4(5)
C10 C11 C14 C15 -9.1(8)
C12 C11 C14 C17 50.6(7)
C10 C11 C14 C17 -129.9(5)
O2 C18 C19 C20 17.3(7)
O2 C18 C19 C24 -166.6(4)
C24 C19 C20 C21 -0.9(7)
C18 C19 C20 C21 175.1(5)
C19 C20 C21 C22 -1.6(8)
C20 C21 C22 C23 3.8(7)
C20 C21 C22 C25 -174.7(5)
C21 C22 C23 C24 -3.5(7)
C25 C22 C23 C24 175.0(4)
C20 C19 C24 C23 1.2(7)
C18 C19 C24 C23 -175.2(4)
C22 C23 C24 C19 1.1(8)
C23 C22 C25 C27 5.9(7)
C21 C22 C25 C27 -175.7(4)
C23 C22 C25 C28 -113.7(5)
C21 C22 C25 C28 64.6(6)
C23 C22 C25 C26 127.4(5)
C21 C22 C25 C26 -54.2(6)
C6 C1 C29 Br1 -95.4(5)
C2 C1 C29 Br1 83.7(5)
C35 C30 C31 C32 -0.8(7)
C58 C30 C31 C32 178.7(4)
C30 C31 C32 O3 179.5(4)
C30 C31 C32 C33 -0.4(7)
O3 C32 C33 C34 -179.1(4)
C31 C32 C33 C34 0.8(7)
C32 C33 C34 O4 178.2(4)
C32 C33 C34 C35 0.1(7)
C31 C30 C35 C34 1.7(7)
C58 C30 C35 C34 -177.9(4)
C33 C34 C35 C30 -1.3(7)
O4 C34 C35 C30 -179.6(4)
O3 C36 C37 C42 55.2(6)
O3 C36 C37 C38 -125.8(5)
C42 C37 C38 C39 -3.8(9)
C36 C37 C38 C39 177.2(5)
C37 C38 C39 C40 0.2(10)
C38 C39 C40 C41 2.5(9)
C38 C39 C40 C43 -175.2(6)
C39 C40 C41 C42 -1.5(8)
C43 C40 C41 C42 176.2(5)
C38 C37 C42 C41 4.8(8)
C36 C37 C42 C41 -176.2(5)
C40 C41 C42 C37 -2.2(8)
C39 C40 C43 C45 -174.1(6)
C41 C40 C43 C45 8.3(8)
C39 C40 C43 C44 -52.2(7)
C41 C40 C43 C44 130.2(6)
C39 C40 C43 C46 64.8(7)
C41 C40 C43 C46 -112.8(6)
O4 C47 C48 C49 161.0(4)
O4 C47 C48 C53 -20.9(6)
C53 C48 C49 C50 -0.1(7)
C47 C48 C49 C50 178.1(4)
C48 C49 C50 C51 0.1(8)
C49 C50 C51 C52 0.5(7)
C49 C50 C51 C54 -176.3(5)
C50 C51 C52 C53 -1.2(8)
C54 C51 C52 C53 175.6(5)
C51 C52 C53 C48 1.3(8)
C49 C48 C53 C52 -0.6(7)
C47 C48 C53 C52 -178.7(5)
C50 C51 C54 C56 105.2(6)
C52 C51 C54 C56 -71.4(6)
C50 C51 C54 C55 -17.3(7)
C52 C51 C54 C55 166.1(5)
C50 C51 C54 C57 -135.4(5)
C52 C51 C54 C57 47.9(6)
C35 C30 C58 Br2 93.3(5)
C31 C30 C58 Br2 -86.3(5)
C4 C3 O1 C7 -178.9(4)
C2 C3 O1 C7 3.7(6)
C8 C7 O1 C3 -171.8(4)
C4 C5 O2 C18 176.0(4)
C6 C5 O2 C18 -5.9(6)
C19 C18 O2 C5 -176.5(4)
C31 C32 O3 C36 -7.7(7)
C33 C32 O3 C36 172.2(4)
C37 C36 O3 C32 -173.9(4)
C33 C34 O4 C47 11.5(7)
C35 C34 O4 C47 -170.2(4)
C48 C47 O4 C34 176.7(4)
